data_4065690
loop_
_publ_author_name
'Montalvo, Elizabeth'
'Ziller, Joseph W.'
'DiPasquale, Antonio G.'
'Rheingold, Arnold L.'
'Evans, William J.'

_publ_section_title
;
 Utility of the 1,3,4,6,7,8-Hexahydro-2H-pyrimido[1,2-a]pyrimidinato
 Ligand, (hpp)&#x2212;, in Stabilizing Uranium Metallocene Mono-Alkyl and
 &#x201C;Tuck-in&#x201D; Complexes
;
_journal_issue 9
_journal_name_full Organometallics
_journal_page_first 2104
_journal_paper_doi 10.1021/om100076s
_journal_volume 29
_journal_year 2010
_chemical_formula_sum 'C37 H55 N3 O U'
_chemical_formula_weight 795.87
_chemical_name_systematic
; 
 ? 
;
_space_group_IT_number 14
_symmetry_cell_setting monoclinic
_symmetry_space_group_name_Hall '-P 2ybc'
_symmetry_space_group_name_H-M 'P 1 21/c 1'
_atom_sites_solution_hydrogens difmap
_atom_sites_solution_primary direct
_atom_sites_solution_secondary difmap
_audit_creation_method SHELXTL
_cell_angle_alpha 90.00
_cell_angle_beta 90.4525(6)
_cell_angle_gamma 90.00
_cell_formula_units_Z 4
_cell_length_a 10.9515(6)
_cell_length_b 14.5882(8)
_cell_length_c 20.7117(11)
_cell_measurement_reflns_used 9623
_cell_measurement_temperature 103(2)
_cell_measurement_theta_max 28.54
_cell_measurement_theta_min 2.33
_cell_volume 3308.9(3)
_computing_cell_refinement 'Bruker SMART APEX2/SAINT'
_computing_data_collection 'Bruker SMART APEX2'
_computing_data_reduction 'Bruker SAINT'
_computing_molecular_graphics 'Bruker SHELXTL'
_computing_publication_material 'Bruker SHELXTL'
_computing_structure_refinement 'Bruker SHELXTL'
_computing_structure_solution 'Bruker SHELXTL'
_diffrn_ambient_temperature 103(2)
_diffrn_measured_fraction_theta_full 0.945
_diffrn_measured_fraction_theta_max 0.945
_diffrn_measurement_device_type 'Bruker SMART APEX II CCD'
_diffrn_measurement_method 'phi and omega'
_diffrn_radiation_monochromator graphite
_diffrn_radiation_source 'fine-focus sealed tube'
_diffrn_radiation_type MoK\a
_diffrn_radiation_wavelength 0.71073
_diffrn_reflns_av_R_equivalents 0.0184
_diffrn_reflns_av_sigmaI/netI 0.0146
_diffrn_reflns_limit_h_max 14
_diffrn_reflns_limit_h_min -14
_diffrn_reflns_limit_k_max 19
_diffrn_reflns_limit_k_min -18
_diffrn_reflns_limit_l_max 26
_diffrn_reflns_limit_l_min -27
_diffrn_reflns_number 38274
_diffrn_reflns_theta_full 28.74
_diffrn_reflns_theta_max 28.74
_diffrn_reflns_theta_min 1.86
_exptl_absorpt_coefficient_mu 4.938
_exptl_absorpt_correction_T_max 0.4701
_exptl_absorpt_correction_T_min 0.3010
_exptl_absorpt_correction_type multi-scan
_exptl_absorpt_process_details 'Bruker SADABS'
_exptl_crystal_colour yellow
_exptl_crystal_density_diffrn 1.598
_exptl_crystal_density_meas ?
_exptl_crystal_density_method 'not measured'
_exptl_crystal_description block
_exptl_crystal_F_000 1592
_exptl_crystal_size_max 0.32
_exptl_crystal_size_mid 0.21
_exptl_crystal_size_min 0.18
_refine_diff_density_max 1.040
_refine_diff_density_min -0.550
_refine_diff_density_rms 0.074
_refine_ls_extinction_method none
_refine_ls_goodness_of_fit_ref 1.026
_refine_ls_hydrogen_treatment refall
_refine_ls_matrix_type full
_refine_ls_number_parameters 599
_refine_ls_number_reflns 8116
_refine_ls_number_restraints 0
_refine_ls_restrained_S_all 1.026
_refine_ls_R_factor_all 0.0199
_refine_ls_R_factor_gt 0.0158
_refine_ls_shift/su_max 0.001
_refine_ls_shift/su_mean 0.000
_refine_ls_structure_factor_coef Fsqd
_refine_ls_weighting_details 'calc w=1/[\s^2^(Fo^2^)+(0.0176P)^2^+3.4131P] where P=(Fo^2^+2Fc^2^)/3'
_refine_ls_weighting_scheme calc
_refine_ls_wR_factor_gt 0.0361
_refine_ls_wR_factor_ref 0.0377
_reflns_number_gt 7270
_reflns_number_total 8116
_reflns_threshold_expression >2sigma(I)
_cod_data_source_file om100076s_si_001.cif
_cod_data_source_block em32
_cod_depositor_comments
;
The following automatic conversions were performed:

'_symmetry_cell_setting' value 'Monoclinic' changed to 'monoclinic'
according to /home/saulius/struct/CIF-dictionaries/cif_core.dic
dictionary named 'cif_core.dic' version 2.4.1 from 2010-06-29.

Automatic conversion script
Id: cif_fix_values 1715 2011-07-08 13:25:40Z adriana 

The following automatic conversions were performed:

'_exptl_crystal_density_meas' value 'none' was changed to '?' - the
value is perceived as not measured.

Automatic conversion script
Id: cif_fix_values 3008 2015-01-20 13:52:24Z robertas 
;
_cod_original_sg_symbol_H-M P2(1)/c
_cod_database_code 4065690

loop_
_symmetry_equiv_pos_as_xyz
'x, y, z'
'-x, y+1/2, -z+1/2'
'-x, -y, -z'
'x, -y-1/2, z-1/2'

loop_
_atom_site_label
_atom_site_type_symbol
_atom_site_fract_x
_atom_site_fract_y
_atom_site_fract_z
_atom_site_U_iso_or_equiv
_atom_site_adp_type
_atom_site_occupancy
_atom_site_symmetry_multiplicity
_atom_site_calc_flag
U1 U 0.227570(6) 0.562340(4) 0.181559(3) 0.01072(2) Uani 1 1 d
N1 N 0.29590(15) 0.49652(11) 0.08281(8) 0.0157(3) Uani 1 1 d
N2 N 0.40111(14) 0.46231(11) 0.17260(8) 0.0140(3) Uani 1 1 d
N3 N 0.46001(15) 0.39036(11) 0.07449(8) 0.0169(3) Uani 1 1 d
C1 C 0.25567(17) 0.74812(13) 0.21510(9) 0.0155(4) Uani 1 1 d
C2 C 0.37230(18) 0.72253(13) 0.19156(9) 0.0157(4) Uani 1 1 d
C3 C 0.42464(17) 0.65963(13) 0.23568(10) 0.0160(4) Uani 1 1 d
C4 C 0.34003(18) 0.64468(13) 0.28629(9) 0.0161(4) Uani 1 1 d
C5 C 0.23589(17) 0.70034(13) 0.27352(9) 0.0154(4) Uani 1 1 d
C6 C 0.1780(2) 0.82561(15) 0.19075(11) 0.0243(4) Uani 1 1 d
C7 C 0.4390(2) 0.76643(16) 0.13641(11) 0.0244(4) Uani 1 1 d
C8 C 0.5545(2) 0.62741(16) 0.23352(13) 0.0251(5) Uani 1 1 d
C9 C 0.3650(2) 0.58891(16) 0.34592(11) 0.0240(4) Uani 1 1 d
C10 C 0.1315(2) 0.72071(16) 0.31786(12) 0.0239(4) Uani 1 1 d
C11 C 0.02100(17) 0.45521(13) 0.16596(9) 0.0156(4) Uani 1 1 d
C12 C -0.00940(17) 0.51070(13) 0.21995(9) 0.0156(4) Uani 1 1 d
C13 C 0.06484(17) 0.48312(13) 0.27304(9) 0.0149(4) Uani 1 1 d
C14 C 0.14165(17) 0.41136(13) 0.25179(9) 0.0153(4) Uani 1 1 d
C15 C 0.11421(17) 0.39335(13) 0.18606(9) 0.0157(4) Uani 1 1 d
C16 C -0.0434(2) 0.45494(16) 0.10161(11) 0.0219(4) Uani 1 1 d
C17 C -0.11818(19) 0.57353(15) 0.22505(12) 0.0222(4) Uani 1 1 d
C18 C 0.0423(2) 0.50532(16) 0.34278(10) 0.0213(4) Uani 1 1 d
C19 C 0.2227(2) 0.35463(16) 0.29488(11) 0.0218(4) Uani 1 1 d
C20 C 0.1645(2) 0.31444(15) 0.14782(11) 0.0218(4) Uani 1 1 d
C21 C 0.38839(17) 0.44820(12) 0.10896(9) 0.0140(3) Uani 1 1 d
C22 C 0.49079(18) 0.40587(14) 0.20698(10) 0.0171(4) Uani 1 1 d
C23 C 0.60311(19) 0.39050(15) 0.16574(10) 0.0204(4) Uani 1 1 d
C24 C 0.5640(2) 0.34306(15) 0.10425(11) 0.0220(4) Uani 1 1 d
C25 C 0.4336(2) 0.36933(15) 0.00676(10) 0.0228(4) Uani 1 1 d
C26 C 0.3028(2) 0.39014(17) -0.00973(11) 0.0265(5) Uani 1 1 d
C27 C 0.2671(2) 0.48418(16) 0.01455(10) 0.0234(4) Uani 1 1 d
C28 C 0.12629(18) 0.66000(13) 0.09677(10) 0.0174(4) Uani 1 1 d
C29 C 0.20204(18) 0.69288(14) 0.04667(10) 0.0189(4) Uani 1 1 d
C30 C 0.1648(2) 0.75675(15) 0.00082(10) 0.0224(4) Uani 1 1 d
C31 C 0.0466(2) 0.79118(15) 0.00167(11) 0.0241(4) Uani 1 1 d
C32 C -0.0325(2) 0.76048(15) 0.04911(11) 0.0231(4) Uani 1 1 d
C33 C 0.00729(19) 0.69685(14) 0.09489(10) 0.0206(4) Uani 1 1 d
O1 O 0.4032(2) 0.13475(15) 0.02567(11) 0.0572(6) Uani 1 1 d
C34 C 0.3158(3) 0.1271(2) 0.07541(16) 0.0512(9) Uani 1 1 d
C35 C 0.2934(3) 0.0254(2) 0.08001(15) 0.0462(7) Uani 1 1 d
C36 C 0.2973(4) -0.0030(2) 0.00879(16) 0.0520(8) Uani 1 1 d
C37 C 0.3652(3) 0.0740(2) -0.02348(14) 0.0440(7) Uani 1 1 d
H6A H 0.205(2) 0.881(2) 0.2116(14) 0.035(7) Uiso 1 1 d
H6B H 0.182(2) 0.8350(18) 0.1448(13) 0.029(7) Uiso 1 1 d
H6C H 0.093(3) 0.8191(19) 0.1997(13) 0.033(7) Uiso 1 1 d
H7A H 0.387(3) 0.795(2) 0.1063(15) 0.045(8) Uiso 1 1 d
H7B H 0.489(3) 0.723(2) 0.1167(14) 0.038(8) Uiso 1 1 d
H7C H 0.492(3) 0.813(2) 0.1509(13) 0.036(7) Uiso 1 1 d
H8A H 0.611(3) 0.673(2) 0.2444(14) 0.044(8) Uiso 1 1 d
H8B H 0.574(2) 0.6052(19) 0.1924(14) 0.030(7) Uiso 1 1 d
H8C H 0.570(3) 0.581(2) 0.2649(14) 0.034(7) Uiso 1 1 d
H9A H 0.422(3) 0.614(2) 0.3724(15) 0.045(8) Uiso 1 1 d
H9B H 0.299(4) 0.580(2) 0.3702(18) 0.065(11) Uiso 1 1 d
H9C H 0.384(3) 0.531(3) 0.3390(16) 0.056(10) Uiso 1 1 d
H10A H 0.137(2) 0.685(2) 0.3548(14) 0.034(7) Uiso 1 1 d
H10B H 0.056(3) 0.709(2) 0.2996(14) 0.041(8) Uiso 1 1 d
H10C H 0.133(3) 0.783(2) 0.3306(15) 0.047(9) Uiso 1 1 d
H16A H -0.006(3) 0.423(2) 0.0709(17) 0.049(9) Uiso 1 1 d
H16B H -0.117(3) 0.427(2) 0.1027(15) 0.043(9) Uiso 1 1 d
H16C H -0.053(3) 0.511(3) 0.0853(16) 0.052(9) Uiso 1 1 d
H17A H -0.165(2) 0.5759(17) 0.1841(14) 0.029(7) Uiso 1 1 d
H17B H -0.171(3) 0.5535(19) 0.2571(15) 0.040(8) Uiso 1 1 d
H17C H -0.100(3) 0.639(2) 0.2346(13) 0.035(7) Uiso 1 1 d
H18A H 0.004(2) 0.4557(18) 0.3638(13) 0.025(7) Uiso 1 1 d
H18B H 0.117(2) 0.5151(19) 0.3668(13) 0.029(7) Uiso 1 1 d
H18C H -0.007(3) 0.559(2) 0.3479(14) 0.038(8) Uiso 1 1 d
H19A H 0.257(3) 0.305(2) 0.2726(15) 0.044(8) Uiso 1 1 d
H19B H 0.289(3) 0.385(2) 0.3119(15) 0.054(10) Uiso 1 1 d
H19C H 0.179(3) 0.327(2) 0.3266(15) 0.049(9) Uiso 1 1 d
H15A H 0.132(2) 0.3143(18) 0.1062(13) 0.028(7) Uiso 1 1 d
H15B H 0.251(2) 0.3146(18) 0.1472(12) 0.027(6) Uiso 1 1 d
H15C H 0.142(3) 0.257(2) 0.1669(13) 0.035(7) Uiso 1 1 d
H22A H 0.511(2) 0.4328(16) 0.2470(12) 0.015(6) Uiso 1 1 d
H22B H 0.457(2) 0.3462(16) 0.2183(11) 0.017(6) Uiso 1 1 d
H23A H 0.640(2) 0.4485(17) 0.1560(12) 0.024(6) Uiso 1 1 d
H23B H 0.661(2) 0.3541(18) 0.1892(12) 0.027(6) Uiso 1 1 d
H24A H 0.631(2) 0.3432(17) 0.0738(12) 0.023(6) Uiso 1 1 d
H24B H 0.543(2) 0.282(2) 0.1111(13) 0.032(7) Uiso 1 1 d
H25A H 0.452(2) 0.3071(18) -0.0014(12) 0.025(6) Uiso 1 1 d
H25B H 0.489(3) 0.405(2) -0.0225(14) 0.041(8) Uiso 1 1 d
H26A H 0.291(2) 0.3881(17) -0.0560(12) 0.025(6) Uiso 1 1 d
H26B H 0.244(3) 0.343(2) 0.0130(15) 0.047(9) Uiso 1 1 d
H27A H 0.315(2) 0.5282(18) -0.0113(12) 0.022(6) Uiso 1 1 d
H27B H 0.185(2) 0.4967(16) 0.0088(11) 0.019(6) Uiso 1 1 d
H29 H 0.287(2) 0.6724(17) 0.0441(12) 0.026(6) Uiso 1 1 d
H30 H 0.223(2) 0.7762(17) -0.0302(12) 0.024(6) Uiso 1 1 d
H31 H 0.021(2) 0.8355(18) -0.0294(13) 0.030(7) Uiso 1 1 d
H32 H -0.117(2) 0.7845(17) 0.0502(12) 0.025(6) Uiso 1 1 d
H33 H -0.051(2) 0.6773(18) 0.1292(12) 0.026(6) Uiso 1 1 d
H34A H 0.346(3) 0.151(2) 0.1102(17) 0.051(9) Uiso 1 1 d
H34B H 0.241(4) 0.152(3) 0.0640(19) 0.077(12) Uiso 1 1 d
H35A H 0.365(3) -0.005(2) 0.1070(17) 0.061(10) Uiso 1 1 d
H35B H 0.216(4) 0.016(3) 0.099(2) 0.090(14) Uiso 1 1 d
H36A H 0.340(3) -0.069(2) 0.0031(18) 0.064(11) Uiso 1 1 d
H36B H 0.217(4) 0.007(3) -0.0053(18) 0.070(12) Uiso 1 1 d
H37A H 0.440(3) 0.053(2) -0.0484(18) 0.066(11) Uiso 1 1 d
H37B H 0.308(3) 0.109(3) -0.0500(17) 0.063(10) Uiso 1 1 d

loop_
_atom_site_aniso_label
_atom_site_aniso_U_11
_atom_site_aniso_U_22
_atom_site_aniso_U_33
_atom_site_aniso_U_23
_atom_site_aniso_U_13
_atom_site_aniso_U_12
U1 0.01107(4) 0.00996(3) 0.01114(4) -0.00034(2) 0.00031(2) 0.00032(2)
N1 0.0168(8) 0.0174(8) 0.0129(7) -0.0011(6) -0.0011(6) 0.0026(6)
N2 0.0137(7) 0.0139(7) 0.0145(8) 0.0010(6) 0.0007(6) 0.0023(6)
N3 0.0188(8) 0.0166(8) 0.0152(8) -0.0007(6) 0.0022(6) 0.0047(6)
C1 0.0175(9) 0.0113(8) 0.0178(9) -0.0035(7) -0.0021(7) 0.0009(7)
C2 0.0181(9) 0.0122(8) 0.0167(9) -0.0033(7) 0.0009(7) -0.0024(7)
C3 0.0143(9) 0.0131(8) 0.0205(9) -0.0039(7) -0.0014(7) -0.0009(7)
C4 0.0181(9) 0.0137(9) 0.0163(9) -0.0018(7) -0.0035(7) -0.0024(7)
C5 0.0162(9) 0.0141(9) 0.0157(9) -0.0049(7) 0.0004(7) -0.0012(7)
C6 0.0308(12) 0.0160(10) 0.0261(11) -0.0050(9) -0.0074(9) 0.0065(9)
C7 0.0303(12) 0.0225(11) 0.0203(10) -0.0023(9) 0.0048(9) -0.0085(9)
C8 0.0156(10) 0.0191(10) 0.0406(14) -0.0064(10) -0.0010(9) -0.0005(8)
C9 0.0291(12) 0.0213(11) 0.0214(11) 0.0032(9) -0.0072(9) -0.0053(9)
C10 0.0220(11) 0.0220(11) 0.0279(12) -0.0092(9) 0.0077(9) -0.0034(8)
C11 0.0141(9) 0.0156(9) 0.0172(9) 0.0004(7) -0.0001(7) -0.0046(7)
C12 0.0123(8) 0.0147(9) 0.0197(9) -0.0001(7) 0.0014(7) -0.0018(7)
C13 0.0130(8) 0.0151(9) 0.0167(9) -0.0001(7) 0.0017(7) -0.0025(7)
C14 0.0136(9) 0.0147(9) 0.0176(9) 0.0020(7) 0.0020(7) -0.0018(7)
C15 0.0163(9) 0.0131(9) 0.0178(9) 0.0004(7) 0.0043(7) -0.0030(7)
C16 0.0246(11) 0.0226(11) 0.0183(10) 0.0011(8) -0.0054(8) -0.0050(9)
C17 0.0164(9) 0.0211(10) 0.0291(11) 0.0047(9) 0.0042(8) 0.0038(8)
C18 0.0255(11) 0.0225(10) 0.0161(9) -0.0020(8) 0.0050(8) -0.0062(9)
C19 0.0203(10) 0.0215(10) 0.0237(11) 0.0083(9) 0.0016(8) 0.0005(8)
C20 0.0237(10) 0.0152(9) 0.0267(11) -0.0032(9) 0.0076(8) -0.0028(8)
C21 0.0146(8) 0.0108(8) 0.0166(9) 0.0005(7) 0.0020(7) -0.0021(7)
C22 0.0193(9) 0.0160(9) 0.0160(9) 0.0021(8) -0.0011(7) 0.0043(7)
C23 0.0175(9) 0.0202(10) 0.0236(10) 0.0032(8) -0.0003(8) 0.0069(8)
C24 0.0246(11) 0.0188(10) 0.0228(10) 0.0016(8) 0.0050(8) 0.0093(8)
C25 0.0325(12) 0.0196(10) 0.0163(10) -0.0051(8) 0.0039(8) 0.0042(9)
C26 0.0307(12) 0.0305(12) 0.0183(10) -0.0075(9) -0.0014(9) -0.0007(9)
C27 0.0284(12) 0.0268(11) 0.0148(9) -0.0035(8) -0.0040(8) 0.0066(9)
C28 0.0195(9) 0.0142(9) 0.0184(9) -0.0021(7) -0.0032(7) 0.0010(7)
C29 0.0202(10) 0.0180(9) 0.0185(9) -0.0017(8) -0.0005(7) 0.0012(8)
C30 0.0280(11) 0.0207(10) 0.0186(10) 0.0007(8) 0.0017(8) -0.0001(8)
C31 0.0311(11) 0.0210(10) 0.0203(10) 0.0036(8) -0.0039(9) 0.0046(8)
C32 0.0205(10) 0.0226(10) 0.0261(11) -0.0001(9) -0.0044(8) 0.0031(8)
C33 0.0212(10) 0.0188(10) 0.0218(10) 0.0009(8) 0.0003(8) 0.0002(8)
O1 0.0820(17) 0.0377(11) 0.0520(13) 0.0022(10) 0.0009(12) -0.0227(11)
C34 0.062(2) 0.0495(18) 0.0413(16) -0.0242(14) -0.0177(15) 0.0300(16)
C35 0.0414(16) 0.0576(19) 0.0397(16) 0.0016(14) 0.0119(13) -0.0087(14)
C36 0.058(2) 0.0490(18) 0.0486(18) -0.0173(15) -0.0033(15) -0.0120(16)
C37 0.0500(17) 0.0534(18) 0.0288(13) 0.0011(12) 0.0018(12) 0.0076(14)

loop_
_atom_type_symbol
_atom_type_description
_atom_type_scat_dispersion_real
_atom_type_scat_dispersion_imag
_atom_type_scat_source
C C 0.0033 0.0016 'International Tables Vol C Tables 4.2.6.8 and 6.1.1.4'
H H 0.0000 0.0000 'International Tables Vol C Tables 4.2.6.8 and 6.1.1.4'
N N 0.0061 0.0033 'International Tables Vol C Tables 4.2.6.8 and 6.1.1.4'
O O 0.0106 0.0060 'International Tables Vol C Tables 4.2.6.8 and 6.1.1.4'
U U -9.6767 9.6646 'International Tables Vol C Tables 4.2.6.8 and 6.1.1.4'

loop_
_geom_angle_atom_site_label_1
_geom_angle_atom_site_label_2
_geom_angle_atom_site_label_3
_geom_angle
Cnt1 U1 N1 126.0
Cnt1 U1 N2 99.7
Cnt1 U1 C28 95.0
Cnt1 U1 C21 116.0
Cnt2 U1 N1 103.3
Cnt2 U1 N2 100.8
Cnt2 U1 C28 106.0
Cnt2 U1 C21 102.8
Cnt1 U1 Cnt2 129.8
N1 U1 N2 55.67(5)
N1 U1 C28 76.63(6)
N2 U1 C28 129.42(6)
N1 U1 C4 135.06(6)
N2 U1 C4 88.66(6)
C28 U1 C4 119.62(6)
N1 U1 C15 79.27(6)
N2 U1 C15 79.44(5)
C28 U1 C15 109.49(6)
C4 U1 C15 124.03(6)
N1 U1 C11 86.23(6)
N2 U1 C11 107.11(6)
C28 U1 C11 83.26(6)
C4 U1 C11 134.17(6)
C15 U1 C11 29.81(6)
N1 U1 C5 150.76(6)
N2 U1 C5 118.16(6)
C28 U1 C5 94.61(6)
C4 U1 C5 29.81(6)
C15 U1 C5 129.59(6)
C11 U1 C5 120.85(6)
N1 U1 C14 103.73(6)
N2 U1 C14 80.34(5)
C28 U1 C14 131.25(6)
C4 U1 C14 94.79(6)
C15 U1 C14 29.46(6)
C11 U1 C14 48.69(6)
C5 U1 C14 102.90(6)
N1 U1 C3 107.48(6)
N2 U1 C3 74.46(5)
C28 U1 C3 109.02(6)
C4 U1 C3 29.55(6)
C15 U1 C3 141.41(6)
C11 U1 C3 163.14(6)
C5 U1 C3 48.55(5)
C14 U1 C3 116.71(6)
N1 U1 C1 124.39(6)
N2 U1 C1 121.24(6)
C28 U1 C1 70.93(6)
C4 U1 C1 48.69(6)
C15 U1 C1 154.10(6)
C11 U1 C1 131.35(6)
C5 U1 C1 29.33(6)
C14 U1 C1 131.64(6)
C3 U1 C1 48.14(5)
N1 U1 C12 115.44(6)
N2 U1 C12 126.07(5)
C28 U1 C12 86.93(6)
C4 U1 C12 107.47(6)
C15 U1 C12 48.53(5)
C11 U1 C12 29.46(6)
C5 U1 C12 91.46(6)
C14 U1 C12 48.06(5)
C3 U1 C12 136.69(6)
C1 U1 C12 106.65(6)
N1 U1 C2 102.46(6)
N2 U1 C2 93.68(5)
C28 U1 C2 80.03(6)
C4 U1 C2 48.49(6)
C15 U1 C2 170.41(6)
C11 U1 C2 158.74(6)
C5 U1 C2 48.31(5)
C14 U1 C2 143.13(6)
C3 U1 C2 29.02(6)
C1 U1 C2 29.15(5)
C12 U1 C2 135.67(5)
N1 U1 C13 127.42(6)
N2 U1 C13 107.66(5)
C28 U1 C13 114.76(6)
C4 U1 C13 86.08(6)
C15 U1 C13 48.19(5)
C11 U1 C13 48.30(6)
C5 U1 C13 81.68(5)
C14 U1 C13 28.93(5)
C3 U1 C13 114.91(6)
C1 U1 C13 107.07(5)
C12 U1 C13 28.97(5)
C2 U1 C13 129.62(5)
N1 U1 C21 27.87(5)
N2 U1 C21 27.82(5)
C28 U1 C21 103.47(6)
C4 U1 C21 113.18(6)
C15 U1 C21 77.11(5)
C11 U1 C21 96.67(5)
C5 U1 C21 140.09(5)
C14 U1 C21 91.49(5)
C3 U1 C21 91.70(5)
C1 U1 C21 128.61(5)
C12 U1 C21 124.35(5)
C2 U1 C21 99.92(5)
C13 U1 C21 120.23(5)
C21 N1 C27 118.85(16)
C21 N1 U1 96.09(11)
C27 N1 U1 144.56(13)
C21 N2 C22 117.17(16)
C21 N2 U1 95.34(11)
C22 N2 U1 146.35(12)
C21 N3 C25 121.59(17)
C21 N3 C24 121.47(17)
C25 N3 C24 116.89(16)
C5 C1 C2 107.95(17)
C5 C1 C6 124.65(18)
C2 C1 C6 126.30(19)
C5 C1 U1 73.71(10)
C2 C1 U1 76.06(11)
C6 C1 U1 125.61(13)
C3 C2 C1 108.05(17)
C3 C2 C7 124.81(19)
C1 C2 C7 126.29(19)
C3 C2 U1 74.65(11)
C1 C2 U1 74.79(11)
C7 C2 U1 124.82(13)
C2 C3 C4 108.25(17)
C2 C3 C8 124.36(19)
C4 C3 C8 126.74(19)
C2 C3 U1 76.32(11)
C4 C3 U1 73.35(11)
C8 C3 U1 123.77(13)
C3 C4 C5 107.55(17)
C3 C4 C9 125.04(19)
C5 C4 C9 127.02(19)
C3 C4 U1 77.10(11)
C5 C4 U1 75.55(10)
C9 C4 U1 119.17(13)
C1 C5 C4 108.19(17)
C1 C5 C10 123.23(18)
C4 C5 C10 127.74(19)
C1 C5 U1 76.97(11)
C4 C5 U1 74.65(10)
C10 C5 U1 122.87(13)
C12 C11 C15 107.64(17)
C12 C11 C16 125.99(18)
C15 C11 C16 126.05(18)
C12 C11 U1 77.46(11)
C15 C11 U1 74.92(11)
C16 C11 U1 118.85(13)
C13 C12 C11 108.13(17)
C13 C12 C17 124.45(18)
C11 C12 C17 126.25(18)
C13 C12 U1 76.81(11)
C11 C12 U1 73.08(10)
C17 C12 U1 125.90(13)
C14 C13 C12 107.86(17)
C14 C13 C18 124.12(18)
C12 C13 C18 125.86(18)
C14 C13 U1 73.59(11)
C12 C13 U1 74.22(11)
C18 C13 U1 131.19(13)
C13 C14 C15 108.30(17)
C13 C14 C19 124.93(18)
C15 C14 C19 126.07(18)
C13 C14 U1 77.48(11)
C15 C14 U1 73.55(11)
C19 C14 U1 122.76(13)
C14 C15 C11 108.06(17)
C14 C15 C20 124.89(18)
C11 C15 C20 126.62(18)
C14 C15 U1 76.99(11)
C11 C15 U1 75.26(11)
C20 C15 U1 119.91(13)
N2 C21 N1 112.82(16)
N2 C21 N3 123.80(17)
N1 C21 N3 123.38(17)
N2 C21 U1 56.85(9)
N1 C21 U1 56.03(10)
N3 C21 U1 176.87(13)
N2 C22 C23 110.67(16)
C24 C23 C22 108.45(17)
N3 C24 C23 110.74(16)
N3 C25 C26 110.91(17)
C25 C26 C27 110.85(19)
N1 C27 C26 112.33(18)
C33 C28 C29 113.40(18)
C33 C28 U1 129.66(15)
C29 C28 U1 116.48(14)
C30 C29 C28 123.85(19)
C31 C30 C29 120.2(2)
C30 C31 C32 118.6(2)
C31 C32 C33 120.2(2)
C32 C33 C28 123.8(2)
C37 O1 C34 106.2(2)
O1 C34 C35 103.6(2)
C34 C35 C36 101.5(3)
C37 C36 C35 104.0(2)
O1 C37 C36 107.0(2)

loop_
_geom_bond_atom_site_label_1
_geom_bond_atom_site_label_2
_geom_bond_distance
U1 Cnt1 2.524
U1 Cnt2 2.529
U1 N1 2.3852(16)
U1 N2 2.4045(16)
U1 C28 2.5127(19)
U1 C4 2.7610(19)
U1 C15 2.7621(19)
U1 C11 2.7665(18)
U1 C5 2.7725(18)
U1 C14 2.8061(19)
U1 C3 2.8091(19)
U1 C1 2.8141(18)
U1 C12 2.8226(18)
U1 C2 2.8303(19)
U1 C13 2.8557(18)
U1 C21 2.8596(19)
N1 C21 1.344(2)
N1 C27 1.457(3)
N2 C21 1.340(2)
N2 C22 1.462(2)
N3 C21 1.359(2)
N3 C25 1.462(3)
N3 C24 1.463(3)
C1 C5 1.415(3)
C1 C2 1.421(3)
C1 C6 1.500(3)
C2 C3 1.413(3)
C2 C7 1.504(3)
C3 C4 1.421(3)
C3 C8 1.499(3)
C4 C5 1.423(3)
C4 C9 1.502(3)
C5 C10 1.502(3)
C11 C12 1.422(3)
C11 C15 1.422(3)
C11 C16 1.503(3)
C12 C13 1.421(3)
C12 C17 1.507(3)
C13 C14 1.415(3)
C13 C18 1.503(3)
C14 C15 1.416(3)
C14 C19 1.503(3)
C15 C20 1.504(3)
C22 C23 1.520(3)
C23 C24 1.509(3)
C25 C26 1.501(3)
C26 C27 1.513(3)
C28 C33 1.410(3)
C28 C29 1.417(3)
C29 C30 1.389(3)
C30 C31 1.389(3)
C31 C32 1.389(3)
C32 C33 1.394(3)
O1 C37 1.409(4)
O1 C34 1.416(4)
C34 C35 1.507(5)
C35 C36 1.533(4)
C36 C37 1.507(5)
